data_2202736
loop_
_publ_author_name
'Kathleen Reynolds'
'Roger D. Willett'
'Brendan Twamley'

_publ_section_title
;
 (\b-Alanine)dibromolead(II)
;
_journal_issue 7
_journal_name_full 'Acta Crystallographica Section E'
_journal_page_first m402
_journal_page_last m404
_journal_paper_doi 10.1107/S1600536803011619
_journal_volume 59
_journal_year 2003
_chemical_formula_iupac '[Pb Br2 (C3 H7 N O2)]'
_chemical_formula_moiety 'C3 H7 Br2 N O2 Pb'
_chemical_formula_sum 'C3 H7 Br2 N O2 Pb'
_chemical_formula_weight 456.11
_chemical_name_systematic
;
Lead(II) bromide \b-alanine
;
_space_group_IT_number 14
_symmetry_cell_setting monoclinic
_symmetry_space_group_name_Hall '-P 2ybc'
_symmetry_space_group_name_H-M 'P 1 21/c 1'
_atom_sites_solution_hydrogens geom
_atom_sites_solution_primary direct
_atom_sites_solution_secondary difmap
_audit_creation_method SHELXL-97
_cell_angle_alpha 90.00
_cell_angle_beta 100.560(10)
_cell_angle_gamma 90.00
_cell_formula_units_Z 4
_cell_length_a 6.0073(4)
_cell_length_b 16.5286(10)
_cell_length_c 8.3057(5)
_cell_measurement_temperature 82(2)
_cell_measurement_theta_max 28.33
_cell_measurement_theta_min 2.46
_cell_volume 810.72(9)
_computing_cell_refinement 'SAINT-Plus (Bruker, 2001)'
_computing_data_collection 'SMART (Bruker, 2002)'
_computing_data_reduction SAINT-Plus
_computing_molecular_graphics SHELXTL
_computing_publication_material SHELXTL
_computing_structure_refinement SHELXTL
_computing_structure_solution 'SHELXTL (Bruker, 2000)'
_diffrn_ambient_temperature 82(2)
_diffrn_detector_area_resol_mean 8.3
_diffrn_measured_fraction_theta_full 0.998
_diffrn_measured_fraction_theta_max 0.998
_diffrn_measurement_device_type 'Bruker--Siemens SMART APEX'
_diffrn_measurement_method \w
_diffrn_radiation_monochromator graphite
_diffrn_radiation_source 'normal-focus sealed tube'
_diffrn_radiation_type MoK\a
_diffrn_radiation_wavelength 0.71073
_diffrn_reflns_av_R_equivalents 0.0344
_diffrn_reflns_av_sigmaI/netI 0.0271
_diffrn_reflns_limit_h_max 7
_diffrn_reflns_limit_h_min -7
_diffrn_reflns_limit_k_max 19
_diffrn_reflns_limit_k_min -19
_diffrn_reflns_limit_l_max 9
_diffrn_reflns_limit_l_min -9
_diffrn_reflns_number 7447
_diffrn_reflns_theta_full 25.03
_diffrn_reflns_theta_max 25.03
_diffrn_reflns_theta_min 2.46
_diffrn_standards_decay_% <0.01
_diffrn_standards_interval_time 'beginning and end'
_diffrn_standards_number '50 frames'
_exptl_absorpt_coefficient_mu 30.602
_exptl_absorpt_correction_T_max 0.159
_exptl_absorpt_correction_T_min 0.066
_exptl_absorpt_correction_type multi-scan
_exptl_absorpt_process_details '(SADABS; Bruker, 2001)'
_exptl_crystal_colour colorless
_exptl_crystal_density_diffrn 3.737
_exptl_crystal_density_method 'not measured'
_exptl_crystal_description rhomboid
_exptl_crystal_F_000 800
_exptl_crystal_size_max .11
_exptl_crystal_size_mid .08
_exptl_crystal_size_min .06
_refine_diff_density_max 1.110
_refine_diff_density_min -0.680
_refine_ls_extinction_coef 0.00191(12)
_refine_ls_extinction_expression Fc^*^=kFc[1+0.001xFc^2^\l^3^/sin(2\q)]^-1/4^
_refine_ls_extinction_method SHELXL97
_refine_ls_goodness_of_fit_ref 1.198
_refine_ls_hydrogen_treatment constr
_refine_ls_matrix_type full
_refine_ls_number_parameters 84
_refine_ls_number_reflns 1423
_refine_ls_number_restraints 48
_refine_ls_restrained_S_all 1.179
_refine_ls_R_factor_all 0.0201
_refine_ls_R_factor_gt 0.0184
_refine_ls_shift/su_max 0.001
_refine_ls_shift/su_mean 0.000
_refine_ls_structure_factor_coef Fsqd
_refine_ls_weighting_details 'calc w = 1/[\s^2^(Fo^2^)+2.9938P] where P = (Fo^2^+2Fc^2^)/3'
_refine_ls_weighting_scheme calc
_refine_ls_wR_factor_gt 0.0414
_refine_ls_wR_factor_ref 0.0420
_reflns_number_gt 1366
_reflns_number_total 1423
_reflns_threshold_expression I>2\s(I)
_cod_data_source_file na6234.cif
_cod_data_source_block I
_cod_depositor_comments
;
The following automatic conversions were performed:
'_symmetry_cell_setting' value 'Monoclinic' changed to 'monoclinic'
according to '/home/saulius/struct/CIF-dictionaries/cif_core.dic'
dictionary named 'cif_core.dic' version 2.4.1 from 2010-06-29.

Automatic conversion script
Id: cif_fix_enum 1527 2010-12-29 10:47:43Z saulius 

The following automatic conversions were performed:

'_symmetry_cell_setting' value 'Monoclinic' changed to 'monoclinic'
according to /home/saulius/struct/CIF-dictionaries/cif_core.dic
dictionary named 'cif_core.dic' version 2.4.1 from 2010-06-29.

Automatic conversion script
Id: cif_fix_values 1715 2011-07-08 13:25:40Z adriana 
;
_cod_original_cell_volume 810.71(9)
_cod_original_sg_symbol_H-M 'P 21/c'
_cod_database_code 2202736

loop_
_symmetry_equiv_pos_as_xyz
'x, y, z'
'-x, y+1/2, -z+1/2'
'-x, -y, -z'
'x, -y-1/2, z-1/2'

loop_
_atom_site_label
_atom_site_fract_x
_atom_site_fract_y
_atom_site_fract_z
_atom_site_U_iso_or_equiv
_atom_site_adp_type
_atom_site_calc_flag
_atom_site_refinement_flags
_atom_site_occupancy
_atom_site_disorder_assembly
_atom_site_disorder_group
_atom_site_type_symbol
Pb1 0.04516(3) 0.383518(12) 0.12507(2) 0.00242(10) Uani d . 1 . . Pb
Br1 0.10815(9) 0.25372(3) 0.37005(6) 0.00587(14) Uani d . 1 . . Br
Br2 -0.45035(8) 0.40113(3) 0.12565(6) 0.00672(13) Uani d . 1 . . Br
O1 0.1708(6) 0.4607(2) 0.3896(4) 0.0067(8) Uani d U 1 . . O
O2 0.0661(6) 0.5390(2) 0.1725(4) 0.0078(8) Uani d U 1 . . O
N1 0.6250(8) 0.6014(3) 0.2990(5) 0.0075(10) Uani d U 1 . . N
H1A 0.6951 0.5812 0.3972 0.011 Uiso calc R 1 . . H
H1B 0.7233 0.6333 0.2564 0.011 Uiso calc R 1 . . H
H1C 0.5789 0.5598 0.2290 0.011 Uiso calc R 1 . . H
C4 0.1616(8) 0.5292(3) 0.3197(6) 0.0019(10) Uani d U 1 . . C
C2 0.4228(9) 0.6506(3) 0.3225(6) 0.0062(11) Uani d U 1 . . C
H2A 0.3358 0.6669 0.2143 0.007 Uiso calc R 1 . . H
H2B 0.4745 0.7004 0.3845 0.007 Uiso calc R 1 . . H
C3 0.2715(10) 0.6027(3) 0.4143(6) 0.0057(11) Uani d U 1 . . C
H3A 0.1509 0.6388 0.4396 0.007 Uiso calc R 1 . . H
H3B 0.3622 0.5842 0.5195 0.007 Uiso calc R 1 . . H

loop_
_atom_site_aniso_label
_atom_site_aniso_U_11
_atom_site_aniso_U_22
_atom_site_aniso_U_33
_atom_site_aniso_U_12
_atom_site_aniso_U_13
_atom_site_aniso_U_23
Pb1 0.00103(14) 0.00296(13) 0.00330(13) -0.00016(7) 0.00051(7) -0.00020(7)
Br1 0.0075(3) 0.0043(3) 0.0058(3) 0.0003(2) 0.00138(19) 0.0015(2)
Br2 0.0019(3) 0.0115(3) 0.0069(3) -0.0003(2) 0.0013(2) -0.0006(2)
O1 0.006(2) 0.009(2) 0.0037(18) 0.0021(16) -0.0003(15) -0.0016(15)
O2 0.009(2) 0.007(2) 0.0062(18) 0.0014(16) -0.0018(15) -0.0002(15)
N1 0.007(3) 0.011(3) 0.004(2) -0.0008(19) 0.0015(18) 0.0005(18)
C4 0.0015(13) 0.0024(13) 0.0021(13) 0.0006(9) 0.0011(9) 0.0002(9)
C2 0.0061(14) 0.0058(14) 0.0063(13) 0.0005(9) 0.0000(9) -0.0005(9)
C3 0.0055(14) 0.0056(14) 0.0057(13) 0.0003(9) 0.0008(9) -0.0012(9)

loop_
_atom_type_symbol
_atom_type_description
_atom_type_scat_dispersion_real
_atom_type_scat_dispersion_imag
_atom_type_scat_source
C C 0.0033 0.0016 'International Tables Vol C Tables 4.2.6.8 and 6.1.1.4'
H H 0.0000 0.0000 'International Tables Vol C Tables 4.2.6.8 and 6.1.1.4'
N N 0.0061 0.0033 'International Tables Vol C Tables 4.2.6.8 and 6.1.1.4'
O O 0.0106 0.0060 'International Tables Vol C Tables 4.2.6.8 and 6.1.1.4'
Br Br -0.2901 2.4595 'International Tables Vol C Tables 4.2.6.8 and 6.1.1.4'
Pb Pb -3.3944 10.1111 'International Tables Vol C Tables 4.2.6.8 and 6.1.1.4'

loop_
_geom_angle_atom_site_label_1
_geom_angle_atom_site_label_2
_geom_angle_atom_site_label_3
_geom_angle_site_symmetry_1
_geom_angle_site_symmetry_3
_geom_angle
O1 Pb1 O2 . . 51.12(11)
O1 Pb1 O2 . 3_565 121.93(12)
O2 Pb1 O2 . 3_565 70.95(12)
O1 Pb1 Br1 . . 77.67(8)
O2 Pb1 Br1 . . 128.41(8)
O2 Pb1 Br1 3_565 . 160.31(8)
O1 Pb1 Br2 . . 95.04(8)
O2 Pb1 Br2 . . 85.64(8)
O2 Pb1 Br2 3_565 . 83.02(8)
Br1 Pb1 Br2 . . 94.121(16)
O1 Pb1 Br2 . 1_655 79.18(9)
O2 Pb1 Br2 . 1_655 83.38(8)
O2 Pb1 Br2 3_565 1_655 91.98(8)
Br1 Pb1 Br2 . 1_655 93.848(16)
Br2 Pb1 Br2 . 1_655 168.93(2)
O1 Pb1 Br1 . 4_565 152.37(8)
O2 Pb1 Br1 . 4_565 143.09(8)
O2 Pb1 Br1 3_565 4_565 76.84(8)
Br1 Pb1 Br1 . 4_565 85.652(7)
Br2 Pb1 Br1 . 4_565 108.126(15)
Br2 Pb1 Br1 1_655 4_565 80.144(15)
Pb1 Br1 Pb1 . 4_566 165.91(2)
Pb1 Br2 Pb1 . 1_455 168.93(2)
C4 O1 Pb1 . . 94.1(3)
C4 O2 Pb1 . . 91.2(3)
C4 O2 Pb1 . 3_565 157.1(3)
Pb1 O2 Pb1 . 3_565 109.05(12)
C2 N1 H1A . . 109.5
C2 N1 H1B . . 109.5
H1A N1 H1B . . 109.5
C2 N1 H1C . . 109.5
H1A N1 H1C . . 109.5
H1B N1 H1C . . 109.5
O2 C4 O1 . . 122.1(5)
O2 C4 C3 . . 118.2(4)
O1 C4 C3 . . 119.7(4)
N1 C2 C3 . . 110.9(4)
N1 C2 H2A . . 109.5
C3 C2 H2A . . 109.5
N1 C2 H2B . . 109.5
C3 C2 H2B . . 109.5
H2A C2 H2B . . 108.1
C2 C3 C4 . . 113.6(4)
C2 C3 H3A . . 108.9
C4 C3 H3A . . 108.9
C2 C3 H3B . . 108.9
C4 C3 H3B . . 108.9
H3A C3 H3B . . 107.7

loop_
_geom_bond_atom_site_label_1
_geom_bond_atom_site_label_2
_geom_bond_site_symmetry_2
_geom_bond_distance
_geom_bond_publ_flag
Pb1 O1 . 2.533(3) ?
Pb1 O2 . 2.600(4) ?
Pb1 O2 3_565 2.755(4) ?
Pb1 Br1 . 2.9333(5) ?
Pb1 Br2 . 2.9918(6) ?
Pb1 Br2 1_655 3.0437(6) ?
Pb1 Br1 4_565 3.1731(5) ?
Br1 Pb1 4_566 3.1731(5) ?
Br2 Pb1 1_455 3.0437(6) ?
O1 C4 . 1.270(6) ?
O2 C4 . 1.262(6) ?
O2 Pb1 3_565 2.755(4) ?
N1 C2 . 1.505(7) ?
N1 H1A . 0.9100 ?
N1 H1B . 0.9100 ?
N1 H1C . 0.9100 ?
C4 C3 . 1.530(7) ?
C2 C3 . 1.513(7) ?
C2 H2A . 0.9900 ?
C2 H2B . 0.9900 ?
C3 H3A . 0.9900 ?
C3 H3B . 0.9900 ?

loop_
_geom_hbond_atom_site_label_D
_geom_hbond_atom_site_label_H
_geom_hbond_atom_site_label_A
_geom_hbond_site_symmetry_A
_geom_hbond_distance_DH
_geom_hbond_distance_HA
_geom_hbond_distance_DA
_geom_hbond_angle_DHA
_geom_hbond_publ_flag
N1 H1A O1 3_666 0.91 1.93 2.843(6) 177 y
N1 H1B Br1 2_655 0.91 2.55 3.422(5) 162 y
N1 H1C Br2 1_655 0.91 2.75 3.604(5) 156 y
N1 H1C Br2 3_565 0.91 2.98 3.490(4) 118 y

loop_
_geom_torsion_atom_site_label_1
_geom_torsion_atom_site_label_2
_geom_torsion_atom_site_label_3
_geom_torsion_atom_site_label_4
_geom_torsion_site_symmetry_1
_geom_torsion_site_symmetry_4
_geom_torsion
O1 Pb1 Br1 Pb1 . 4_566 99.92(12)
O2 Pb1 Br1 Pb1 . 4_566 93.36(13)
O2 Pb1 Br1 Pb1 3_565 4_566 -75.1(2)
Br2 Pb1 Br1 Pb1 . 4_566 5.66(8)
Br2 Pb1 Br1 Pb1 1_655 4_566 177.96(8)
Br1 Pb1 Br1 Pb1 4_565 4_566 -102.24(8)
O1 Pb1 Br2 Pb1 . 1_455 -122.03(13)
O2 Pb1 Br2 Pb1 . 1_455 -172.33(13)
O2 Pb1 Br2 Pb1 3_565 1_455 116.36(13)
Br1 Pb1 Br2 Pb1 . 1_455 -44.07(10)
Br2 Pb1 Br2 Pb1 1_655 1_455 180.0
Br1 Pb1 Br2 Pb1 4_565 1_455 42.70(10)
O2 Pb1 O1 C4 . . -6.7(3)
O2 Pb1 O1 C4 3_565 . -2.1(3)
Br1 Pb1 O1 C4 . . 179.9(3)
Br2 Pb1 O1 C4 . . -87.0(3)
Br2 Pb1 O1 C4 1_655 . 83.5(3)
Br1 Pb1 O1 C4 4_565 . 125.7(3)
O1 Pb1 O2 C4 . . 6.8(3)
O2 Pb1 O2 C4 3_565 . -169.1(4)
Br1 Pb1 O2 C4 . . 15.0(3)
Br2 Pb1 O2 C4 . . 106.8(3)
Br2 Pb1 O2 C4 1_655 . -74.7(3)
Br1 Pb1 O2 C4 4_565 . -138.5(3)
O1 Pb1 O2 Pb1 . 3_565 175.8(2)
O2 Pb1 O2 Pb1 3_565 3_565 0.0
Br1 Pb1 O2 Pb1 . 3_565 -175.92(5)
Br2 Pb1 O2 Pb1 . 3_565 -84.11(11)
Br2 Pb1 O2 Pb1 1_655 3_565 94.41(11)
Br1 Pb1 O2 Pb1 4_565 3_565 30.6(2)
Pb1 O2 C4 O1 . . -12.5(5)
Pb1 O2 C4 O1 3_565 . -165.1(6)
Pb1 O2 C4 C3 . . 166.8(4)
Pb1 O2 C4 C3 3_565 . 14.1(11)
Pb1 O1 C4 O2 . . 12.8(5)
Pb1 O1 C4 C3 . . -166.4(4)
N1 C2 C3 C4 . . -65.4(6)
O2 C4 C3 C2 . . -48.5(7)
O1 C4 C3 C2 . . 130.8(5)
